data_2005075
loop_
_publ_author_name
'Panneerselvam, K.'
'Soriano-Garc\'ia, M.'
'Holguin-Qui\~nones, S.'
'Holt, E. M.'

_publ_section_title
;
 Hexaaquagallium Hexahydrogenhexamolybdocobaltate(III) Decahydrate
;
_journal_issue 7
_journal_name_full 'Acta Crystallographica Section C'
_journal_page_first 1605
_journal_page_last 1607
_journal_paper_doi 10.1107/S0108270195017161
_journal_volume 52
_journal_year 1996
_chemical_formula_moiety '[Ga (H2 O)6 ][Co (O H)6 Mo6 O18 ],10H2 O'
_chemical_formula_sum 'Co Ga H38 Mo6 O40'
_chemical_formula_weight 1382.59
_chemical_name_systematic
;
 Gallium Hexamolybdocobaltate (III)-water (1:16)
;
_space_group_IT_number 2
_symmetry_cell_setting triclinic
_symmetry_space_group_name_Hall '-P 1'
_symmetry_space_group_name_H-M 'P -1'
_audit_creation_method SHELXL
_cell_angle_alpha 101.25(4)
_cell_angle_beta 96.960(10)
_cell_angle_gamma 102.06(4)
_cell_formula_units_Z 1
_cell_length_a 6.891(2)
_cell_length_b 11.412(6)
_cell_length_c 11.780(4)
_cell_measurement_reflns_used 45
_cell_measurement_temperature 293(2)
_cell_measurement_theta_max 12.673
_cell_measurement_theta_min 5.258
_cell_volume 875.8(6)
_computing_cell_refinement 'P4, XSCANS (Siemens, 1994)'
_computing_data_collection 'P4 (Siemens, 1994)'
_computing_data_reduction 'XSCANS (Siemens, 1994)'
_computing_molecular_graphics 'SHELXL-Plus (Sheldrick, 1990)'
_computing_publication_material 'SHELXL-93 (Sheldrick, 1993)'
_computing_structure_refinement 'SHELXL-93 (Sheldrick, 1993)'
_computing_structure_solution 'SHELXS-86 (Sheldrick, 1985)'
_diffrn_ambient_temperature 293(2)
_diffrn_measurement_device 'Siemens P4 4-circle diffractometer'
_diffrn_measurement_method \q/2\q
_diffrn_radiation_monochromator 'highly oriented graphite crystal'
_diffrn_radiation_source 'fine-focus sealed tube'
_diffrn_radiation_type MoK\a
_diffrn_radiation_wavelength 0.71073
_diffrn_reflns_av_R_equivalents 0.019
_diffrn_reflns_av_sigmaI/netI 0.0253
_diffrn_reflns_limit_h_max 8
_diffrn_reflns_limit_h_min -8
_diffrn_reflns_limit_k_max 13
_diffrn_reflns_limit_k_min -13
_diffrn_reflns_limit_l_max 14
_diffrn_reflns_limit_l_min -1
_diffrn_reflns_number 3755
_diffrn_reflns_theta_max 25.00
_diffrn_reflns_theta_min 1.79
_diffrn_standards_decay_% 0.08
_diffrn_standards_interval_count 97
_diffrn_standards_number 3
_exptl_absorpt_coefficient_mu 3.418
_exptl_absorpt_correction_T_max 0.1947
_exptl_absorpt_correction_T_min 0.1310
_exptl_absorpt_correction_type ' semi-empirical from 15 psi scans   (North, Phillips \& Mathews, 1968)'
_exptl_crystal_colour green
_exptl_crystal_density_diffrn 2.622
_exptl_crystal_density_meas 2.638
_exptl_crystal_density_method pycnometry
_exptl_crystal_description rhombohedron
_exptl_crystal_F_000 668
_exptl_crystal_size_max 0.24
_exptl_crystal_size_mid 0.22
_exptl_crystal_size_min 0.22
_refine_diff_density_max 0.711
_refine_diff_density_min -0.936
_refine_ls_extinction_method none
_refine_ls_goodness_of_fit_all 1.086
_refine_ls_goodness_of_fit_obs 1.128
_refine_ls_hydrogen_treatment 'included in the structure factor calculations'
_refine_ls_matrix_type fullcycle
_refine_ls_number_parameters 221
_refine_ls_number_reflns 2980
_refine_ls_number_restraints 0
_refine_ls_restrained_S_all 1.086
_refine_ls_restrained_S_obs 1.128
_refine_ls_R_factor_all 0.0395
_refine_ls_R_factor_obs 0.0371
_refine_ls_shift/esd_max -0.018
_refine_ls_shift/esd_mean 0.005
_refine_ls_structure_factor_coef Fsqd
_refine_ls_weighting_details 'w=1/[\s^2^(Fo^2^)+(0.0455P)^2^+5.7695P] where P=(Fo^2^+2Fc^2^)/3'
_refine_ls_weighting_scheme calc
_refine_ls_wR_factor_all 0.0995
_refine_ls_wR_factor_obs 0.0981
_reflns_number_observed 2715
_reflns_number_total 2980
_reflns_observed_criterion >2sigma(I)
_cod_data_source_file ab1334.cif
_cod_data_source_block I
_cod_depositor_comments
;
The following automatic conversions were performed:

'_refine_ls_weighting_scheme' value 'calc
w=1/[\s^2^(Fo^2^)+(0.0455P)^2^+5.7695P] where P=(Fo^2^+2Fc^2^)/3' was
changed to 'calc'. New tag '_refine_ls_weighting_details' was
created. The value of the new tag was set to
'w=1/[\s^2^(Fo^2^)+(0.0455P)^2^+5.7695P] where P=(Fo^2^+2Fc^2^)/3'.

Automatic conversion script
Id: cif_fix_values 3143 2015-03-26 13:38:13Z robertas 
;
_cod_original_sg_symbol_H-M P-1
_cod_original_formula_sum 'H38 Co Ga Mo6 O40'
_cod_database_code 2005075

loop_
_symmetry_equiv_pos_as_xyz
'x, y, z'
'-x, -y, -z'

loop_
_atom_site_aniso_label
_atom_site_aniso_U_11
_atom_site_aniso_U_22
_atom_site_aniso_U_33
_atom_site_aniso_U_12
_atom_site_aniso_U_13
_atom_site_aniso_U_23
Co 0.0072(5) 0.0115(5) 0.0089(5) 0.0023(4) -0.0009(4) 0.0009(4)
Ga 0.0192(5) 0.0233(5) 0.0206(4) 0.0056(4) 0.0009(3) 0.0028(4)
Mo1 0.0148(3) 0.0233(3) 0.0226(3) 0.0050(2) 0.0022(2) 0.0061(2)
Mo2 0.0179(3) 0.0236(3) 0.0217(3) 0.0030(2) -0.0016(2) -0.0014(2)
Mo3 0.0213(3) 0.0261(3) 0.0175(3) 0.0074(2) 0.0004(2) 0.0031(2)
O1c 0.016(2) 0.024(2) 0.021(2) 0.005(2) 0.001(2) 0.003(2)
O1b 0.025(2) 0.032(2) 0.023(2) 0.006(2) 0.001(2) 0.009(2)
O1ta 0.022(2) 0.042(3) 0.032(2) 0.013(2) 0.007(2) 0.009(2)
O1tb 0.032(3) 0.029(3) 0.043(3) 0.006(2) 0.005(2) 0.009(2)
O2c 0.015(2) 0.025(2) 0.022(2) 0.008(2) 0.000(2) 0.004(2)
O2b 0.020(2) 0.034(2) 0.021(2) 0.005(2) -0.001(2) 0.005(2)
O2ta 0.029(3) 0.051(3) 0.032(3) 0.010(2) -0.009(2) -0.001(2)
O2tb 0.038(3) 0.025(2) 0.046(3) 0.007(2) 0.010(2) 0.002(2)
O3c 0.018(2) 0.019(2) 0.020(2) 0.006(2) 0.000(2) 0.001(2)
O3b 0.028(2) 0.023(2) 0.022(2) 0.007(2) 0.004(2) 0.000(2)
O3ta 0.039(3) 0.045(3) 0.034(3) 0.017(2) 0.015(2) 0.007(2)
O3tb 0.037(3) 0.043(3) 0.026(2) 0.006(2) -0.006(2) 0.006(2)
Ow1 0.023(2) 0.039(3) 0.027(2) -0.006(2) 0.002(2) -0.001(2)
Ow2 0.025(2) 0.031(2) 0.037(3) 0.008(2) 0.000(2) 0.006(2)
Ow3 0.041(3) 0.030(2) 0.021(2) 0.018(2) 0.000(2) 0.005(2)
Ow4 0.039(3) 0.061(4) 0.034(3) 0.000(3) -0.001(2) 0.008(2)
Ow5 0.035(3) 0.041(3) 0.057(3) 0.010(2) -0.003(2) 0.022(2)
Ow6 0.034(3) 0.064(4) 0.032(3) 0.012(2) 0.006(2) 0.008(2)
Ow7 0.044(3) 0.057(3) 0.039(3) 0.026(3) 0.002(2) 0.019(2)
Ow8 0.035(3) 0.041(3) 0.049(3) 0.012(2) -0.002(2) 0.010(2)

loop_
_atom_site_label
_atom_site_occupancy
_atom_site_fract_x
_atom_site_fract_y
_atom_site_fract_z
_atom_site_U_iso_or_equiv
_atom_site_thermal_displace_type
_atom_site_calc_flag
_atom_site_refinement_flags
_atom_site_type_symbol
Co 1 .5000 .5000 .0000 .0096(2) Uani d S Co
Ga 1 .5000 .0000 .5000 .0215(2) Uani d S Ga
Mo1 1 .13028(7) .33410(5) .10480(4) .0201(2) Uani d . Mo
Mo2 1 .16445(7) .25757(5) -0.17807(4) .0227(2) Uani d . Mo
Mo3 1 .52601(8) .42752(5) -0.28861(4) .0219(2) Uani d . Mo
O1c 1 .2922(6) .5333(4) .0974(3) .0205(9) Uani d . O
O1b 1 .3555(6) .3944(4) .2343(4) .0268(9) Uani d . O
O1ta 1 -.0601(7) .3891(4) .1674(4) .0308(10) Uani d . O
O1tb 1 .0836(7) .1808(4) .1082(4) .0348(11) Uani d . O
O2c 1 .3838(6) .3268(4) -.0024(3) .0206(9) Uani d . O
O2b 1 .0157(6) .3230(4) -.0593(4) .0259(9) Uani d . O
O2ta 1 -.0027(7) .2530(5) -0.3006(4) .0398(12) Uani d . O
O2tb 1 .1349(7) .1071(4) -0.1660(4) .0371(11) Uani d . O
O3c 1 .3201(6) .4629(4) -0.1497(3) .0194(8) Uani d . O
O3b 1 .4119(6) .2711(4) -0.2478(4) .0251(9) Uani d . O
O3ta 1 .7106(7) .3843(5) -0.3606(4) .0379(12) Uani d . O
O3tb 1 .3388(7) .4339(5) -0.3962(4) .0371(11) Uani d . O
Ow1 1 .7776(6) .0937(4) .5105(4) .0329(11) Uani d . O
Ow2 1 .6042(7) -0.1382(4) .5370(4) .0313(10) Uani d . O
Ow3 1 .4904(7) -.0676(4) .3309(4) .0297(10) Uani d . O
Ow4 1 .0157(8) .3699(5) .4133(4) .0473(13) Uani d . O
Ow5 1 .6022(8) .2638(5) .3373(5) .0434(13) Uani d . O
Ow6 1 .9885(7) .8796(5) .6511(4) .0435(13) Uani d . O
Ow7 1 .6897(8) 1.0180(5) .8701(4) .0440(13) Uani d . O
Ow8 1 .5886(7) 1.1689(5) 1.0680(5) .0419(12) Uani d . O
H1Oc 1 .1861 .5820 .0800 .050 Uiso d . H
H2Oc 1 .4644 .2811 .0200 .050 Uiso d . H
H3Oc 1 .2390 .5032 -0.1600 .050 Uiso d . H
H1a 1 .8278 .1468 .5600 .050 Uiso d . H
H1b 1 .8489 .0949 .4600 .050 Uiso d . H
H2a 1 .5351 -0.1896 .5600 .050 Uiso d . H
H2b 1 .7294 -0.1184 .5600 .050 Uiso d . H
H3a 1 .5258 -0.1335 .3200 .050 Uiso d . H
H3b 1 .4098 -0.0448 .2800 .050 Uiso d . H
H4a 1 .1068 .4227 .4600 .050 Uiso d . H
H4b 1 -0.0396 .3693 .4800 .050 Uiso d . H
H5a 1 .5385 .3108 .3200 .050 Uiso d . H
H5b 1 .7038 .3243 .3600 .050 Uiso d . H
H6a 1 1.0023 .9213 .7200 .050 Uiso d . H
H6b 1 .9701 .7674 .6600 .050 Uiso d . H
H7a 1 .7903 .9984 .9000 .050 Uiso d . H
H7b 1 .6413 .9583 .7800 .050 Uiso d . H
H8a 1 .6645 1.1410 1.0000 .050 Uiso d . H
H8b 1 .6990 1.2137 1.1200 .050 Uiso d . H

loop_
_atom_type_symbol
_atom_type_description
_atom_type_scat_dispersion_real
_atom_type_scat_dispersion_imag
_atom_type_scat_source
O O 0.0106 0.0060 'International Tables Vol C Tables 4.2.6.8 and 6.1.1.4'
H H 0.0000 0.0000 'International Tables Vol C Tables 4.2.6.8 and 6.1.1.4'
Co Co 0.3494 0.9721 'International Tables Vol C Tables 4.2.6.8 and 6.1.1.4'
Mo Mo -1.6832 0.6857 'International Tables Vol C Tables 4.2.6.8 and 6.1.1.4'
Ga Ga 0.2307 1.6083 'International Tables Vol C Tables 4.2.6.8 and 6.1.1.4'

loop_
_geom_angle_atom_site_label_1
_geom_angle_atom_site_label_2
_geom_angle_atom_site_label_3
_geom_angle_site_symmetry_1
_geom_angle_site_symmetry_3
_geom_angle
_geom_angle_publ_flag
O3c Co O3c 2_665 . 180.0 no
O3c Co O2c 2_665 2_665 83.4(2) no
O3c Co O2c . 2_665 96.6(2) yes
O3c Co O2c 2_665 . 96.6(2) no
O3c Co O2c . . 83.4(2) yes
O2c Co O2c 2_665 . 180.0 no
O3c Co O1c 2_665 . 84.9(2) no
O3c Co O1c . . 95.1(2) yes
O2c Co O1c 2_665 . 95.7(2) no
O2c Co O1c . . 84.3(2) yes
O3c Co O1c 2_665 2_665 95.1(2) no
O3c Co O1c . 2_665 84.9(2) yes
O2c Co O1c 2_665 2_665 84.3(2) no
O2c Co O1c . 2_665 95.7(2) yes
O1c Co O1c . 2_665 180.0 no
Ow1 Ga Ow1 . 2_656 180.0 no
Ow1 Ga Ow2 . . 89.3(2) yes
Ow1 Ga Ow2 2_656 . 90.7(2) no
Ow1 Ga Ow2 . 2_656 90.7(2) yes
Ow1 Ga Ow2 2_656 2_656 89.3(2) no
Ow2 Ga Ow2 . 2_656 180.0 no
Ow1 Ga Ow3 . 2_656 90.3(2) yes
Ow1 Ga Ow3 2_656 2_656 89.7(2) no
Ow2 Ga Ow3 . 2_656 90.3(2) yes
Ow2 Ga Ow3 2_656 2_656 89.7(2) no
Ow1 Ga Ow3 . . 89.7(2) yes
Ow1 Ga Ow3 2_656 . 90.3(2) no
Ow2 Ga Ow3 . . 89.7(2) yes
Ow2 Ga Ow3 2_656 . 90.3(2) no
Ow3 Ga Ow3 2_656 . 180.0 no
O1tb Mo1 O1ta . . 105.5(2) no
O1tb Mo1 O1b . . 97.9(2) no
O1ta Mo1 O1b . . 101.5(2) no
O1tb Mo1 O2b . . 100.7(2) no
O1ta Mo1 O2b . . 96.4(2) no
O1b Mo1 O2b . . 149.6(2) no
O1tb Mo1 O2c . . 94.7(2) no
O1ta Mo1 O2c . . 158.7(2) no
O1b Mo1 O2c . . 82.1(2) no
O2b Mo1 O2c . . 72.8(2) no
O1tb Mo1 O1c . . 162.5(2) no
O1ta Mo1 O1c . . 90.8(2) no
O1b Mo1 O1c . . 71.9(2) no
O2b Mo1 O1c . . 83.6(2) no
O2c Mo1 O1c . . 70.18(15) no
O2ta Mo2 O2tb . . 105.6(3) no
O2ta Mo2 O2b . . 98.0(2) no
O2tb Mo2 O2b . . 102.2(2) no
O2ta Mo2 O3b . . 98.7(2) no
O2tb Mo2 O3b . . 97.4(2) no
O2b Mo2 O3b . . 149.7(2) no
O2ta Mo2 O2c . . 162.1(2) no
O2tb Mo2 O2c . . 91.4(2) no
O2b Mo2 O2c . . 72.5(2) no
O3b Mo2 O2c . . 84.2(2) no
O2ta Mo2 O3c . . 95.3(2) no
O2tb Mo2 O3c . . 157.7(2) no
O2b Mo2 O3c . . 82.0(2) no
O3b Mo2 O3c . . 71.4(2) no
O2c Mo2 O3c . . 68.78(15) no
O3ta Mo3 O3tb . . 105.8(2) no
O3ta Mo3 O1b . 2_665 99.9(2) no
O3tb Mo3 O1b . 2_665 97.9(2) no
O3ta Mo3 O3b . . 99.2(2) no
O3tb Mo3 O3b . . 101.7(2) no
O1b Mo3 O3b 2_665 . 147.7(2) no
O3ta Mo3 O3c . . 163.4(2) no
O3tb Mo3 O3c . . 89.5(2) no
O1b Mo3 O3c 2_665 . 83.8(2) no
O3b Mo3 O3c . . 71.0(2) no
O3ta Mo3 O1c . 2_665 96.5(2) no
O3tb Mo3 O1c . 2_665 156.7(2) no
O1b Mo3 O1c 2_665 2_665 71.2(2) no
O3b Mo3 O1c . 2_665 81.0(2) no
O3c Mo3 O1c . 2_665 69.27(14) no
Co O1c Mo1 . . 101.4(2) no
Co O1c Mo3 . 2_665 101.6(2) no
Mo1 O1c Mo3 . 2_665 92.47(15) no
Co O1c H1Oc . . 125.9(3) no
Mo1 O1c H1Oc . . 109.5(3) no
Mo3 O1c H1Oc 2_665 . 119.7(3) no
Mo1 O1b Mo3 . 2_665 119.8(2) no
Co O2c Mo1 . . 104.2(2) no
Co O2c Mo2 . . 103.6(2) no
Mo1 O2c Mo2 . . 93.05(14) no
Co O2c H2Oc . . 119.0(3) no
Mo1 O2c H2Oc . . 112.8(3) no
Mo2 O2c H2Oc . . 120.2(3) no
Mo2 O2b Mo1 . . 116.0(2) no
Co O3c Mo2 . . 104.2(2) no
Co O3c Mo3 . . 104.1(2) no
Mo2 O3c Mo3 . . 93.78(14) no
Co O3c H3Oc . . 120.3(3) no
Mo2 O3c H3Oc . . 111.2(3) no
Mo3 O3c H3Oc . . 119.2(3) no
Mo3 O3b Mo2 . . 118.1(2) no
Ga Ow1 H1a . . 122.6(4) no
Ga Ow1 H1b . . 129.5(4) no
H1a Ow1 H1b . . 106.5(5) no
Ga Ow2 H2a . . 119.7(4) no
Ga Ow2 H2b . . 112.3(4) no
H2a Ow2 H2b . . 120.4(6) no
Ga Ow3 H3a . . 111.2(3) no
Ga Ow3 H3b . . 117.9(4) no
H3a Ow3 H3b . . 125.8(5) no
H4a Ow4 H4b . . 81.5(4) no
H5a Ow5 H5b . . 88.0(5) no
H6a Ow6 H6b . . 105.8(5) no
H7a Ow7 H7b . . 106.7(5) no
H8a Ow8 H8b . . 96.6(5) no

loop_
_geom_bond_atom_site_label_1
_geom_bond_atom_site_label_2
_geom_bond_site_symmetry_2
_geom_bond_distance
_geom_bond_publ_flag
Co O3c 2_665 1.945(4) no
Co O3c . 1.945(4) yes
Co O2c 2_665 1.965(4) no
Co O2c . 1.965(4) yes
Co O1c . 1.992(4) yes
Co O1c 2_665 1.992(4) no
Ga Ow1 . 1.963(4) yes
Ga Ow1 2_656 1.963(4) no
Ga Ow2 . 1.964(5) yes
Ga Ow2 2_656 1.964(5) no
Ga Ow3 2_656 1.979(4) no
Ga Ow3 . 1.979(4) yes
Mo1 O1tb . 1.721(5) yes
Mo1 O1ta . 1.749(4) yes
Mo1 O1b . 1.944(4) yes
Mo1 O2b . 1.967(4) yes
Mo1 O2c . 2.282(4) yes
Mo1 O1c . 2.336(4) yes
Mo2 O2ta . 1.719(5) yes
Mo2 O2tb . 1.723(5) yes
Mo2 O2b . 1.956(4) yes
Mo2 O3b . 1.971(4) yes
Mo2 O2c . 2.302(4) yes
Mo2 O3c . 2.304(4) yes
Mo3 O3ta . 1.715(5) yes
Mo3 O3tb . 1.719(5) yes
Mo3 O1b 2_665 1.969(5) yes
Mo3 O3b . 1.969(4) yes
Mo3 O3c . 2.324(4) yes
Mo3 O1c 2_665 2.352(4) yes
